data_1564401
loop_
_publ_author_name
'Hui, Yuan-Yuan'
'Bai, Chao'
'Hu, Huai-Ming'
'Lv, Bei'
'Wang, Xiaofang'

_publ_section_title
;
 The effects of the coordination orientation and steric hindrance of
 ligands on the structural diversity of Pb(II) coordination polymers
;
_journal_name_full 'Inorganica Chimica Acta'
_journal_page_first 119751
_journal_paper_doi 10.1016/j.ica.2020.119751
_journal_volume 510
_journal_year 2020
_chemical_formula_moiety 'C54 H30 N6 O16 Pb3'
_chemical_formula_sum 'C54 H30 N6 O16 Pb3'
_chemical_formula_weight 1640.41
_space_group_crystal_system triclinic
_space_group_IT_number 2
_space_group_name_Hall '-P 1'
_space_group_name_H-M_alt 'P -1'
_atom_sites_solution_hydrogens geom
_audit_creation_method SHELXL-2014/7
_cell_angle_alpha 105.864(3)
_cell_angle_beta 104.012(3)
_cell_angle_gamma 107.527(2)
_cell_formula_units_Z 2
_cell_length_a 12.3321(16)
_cell_length_b 14.3089(18)
_cell_length_c 17.111(3)
_cell_measurement_reflns_used 5180
_cell_measurement_temperature 296(2)
_cell_measurement_theta_max 26.24
_cell_measurement_theta_min 2.36
_cell_volume 2590.5(7)
_computing_cell_refinement 'Bruker SAINT'
_computing_data_collection 'Bruker APEX II'
_computing_data_reduction 'Bruker SAINT'
_computing_molecular_graphics 'Bruker SHELXTL'
_computing_publication_material 'Bruker SHELXTL'
_computing_structure_refinement 'SHELXL-2014/7 (Sheldrick, 2014)'
_computing_structure_solution 'SHELXS-97 (Sheldrick, 2008)'
_diffrn_ambient_temperature 296(2)
_diffrn_measured_fraction_theta_full 0.990
_diffrn_measured_fraction_theta_max 0.990
_diffrn_measurement_device_type 'CCD area detector'
_diffrn_measurement_method 'phi and omega scans'
_diffrn_radiation_type MoK\a
_diffrn_radiation_wavelength 0.71073
_diffrn_reflns_av_R_equivalents 0.0327
_diffrn_reflns_av_unetI/netI 0.0684
_diffrn_reflns_Laue_measured_fraction_full 0.990
_diffrn_reflns_Laue_measured_fraction_max 0.990
_diffrn_reflns_limit_h_max 14
_diffrn_reflns_limit_h_min -14
_diffrn_reflns_limit_k_max 17
_diffrn_reflns_limit_k_min -17
_diffrn_reflns_limit_l_max 9
_diffrn_reflns_limit_l_min -20
_diffrn_reflns_number 12949
_diffrn_reflns_point_group_measured_fraction_full 0.990
_diffrn_reflns_point_group_measured_fraction_max 0.990
_diffrn_reflns_theta_full 25.050
_diffrn_reflns_theta_max 25.050
_diffrn_reflns_theta_min 1.851
_diffrn_source 'fine-focus sealed tube'
_exptl_absorpt_coefficient_mu 9.803
_exptl_absorpt_correction_T_max 0.279
_exptl_absorpt_correction_T_min 0.188
_exptl_absorpt_correction_type multi-scan
_exptl_absorpt_process_details sadabs
_exptl_crystal_colour red
_exptl_crystal_density_diffrn 2.103
_exptl_crystal_description block
_exptl_crystal_F_000 1540
_exptl_crystal_size_max 0.19
_exptl_crystal_size_mid 0.15
_exptl_crystal_size_min 0.13
_refine_diff_density_max 1.962
_refine_diff_density_min -2.704
_refine_diff_density_rms 0.192
_refine_ls_extinction_coef .
_refine_ls_extinction_method none
_refine_ls_goodness_of_fit_ref 1.004
_refine_ls_hydrogen_treatment constr
_refine_ls_matrix_type full
_refine_ls_number_parameters 712
_refine_ls_number_reflns 9062
_refine_ls_number_restraints 6
_refine_ls_restrained_S_all 1.005
_refine_ls_R_factor_all 0.0535
_refine_ls_R_factor_gt 0.0414
_refine_ls_shift/su_max 0.002
_refine_ls_shift/su_mean 0.000
_refine_ls_structure_factor_coef Fsqd
_refine_ls_weighting_details 'w=1/[\s^2^(Fo^2^)+(0.0533P)^2^] where P=(Fo^2^+2Fc^2^)/3'
_refine_ls_weighting_scheme calc
_refine_ls_wR_factor_gt 0.0989
_refine_ls_wR_factor_ref 0.1049
_reflns_Friedel_coverage 0.000
_reflns_Friedel_fraction_full .
_reflns_Friedel_fraction_max .
_reflns_number_gt 7399
_reflns_number_total 9062
_reflns_threshold_expression 'I > 2\s(I)'
_cod_data_source_file compound2.cif
_cod_data_source_block nw2102
_cod_database_code 1564401
_shelx_shelxl_version_number 2014/7
_shelx_space_group_comment
;
The symmetry employed for this shelxl refinement is uniquely defined
by the following loop, which should always be used as a source of
symmetry information in preference to the above space-group names.
They are only intended as comments.
;

loop_
_space_group_symop_operation_xyz
'x, y, z'
'-x, -y, -z'

loop_
_atom_site_label
_atom_site_type_symbol
_atom_site_fract_x
_atom_site_fract_y
_atom_site_fract_z
_atom_site_U_iso_or_equiv
_atom_site_adp_type
_atom_site_occupancy
_atom_site_site_symmetry_order
_atom_site_calc_flag
_atom_site_refinement_flags_posn
_atom_site_refinement_flags_adp
_atom_site_refinement_flags_occupancy
_atom_site_disorder_assembly
_atom_site_disorder_group
Pb1 Pb 0.36766(3) 0.65665(2) 1.01846(2) 0.02640(10) Uani 1 1 d . . . . .
Pb2 Pb 0.42370(3) 0.47882(2) 0.79124(2) 0.02773(10) Uani 1 1 d . . . . .
Pb3 Pb 0.24415(3) 0.16590(2) 0.77434(2) 0.02963(10) Uani 1 1 d . . . . .
N1 N 0.2017(6) 0.6732(5) 1.0775(4) 0.0282(16) Uani 1 1 d . . . . .
N2 N 0.2375(5) 0.4934(4) 1.0279(4) 0.0218(14) Uani 1 1 d . . . . .
N3 N 0.5315(7) 0.5427(7) 0.6837(5) 0.055(2) Uani 1 1 d . . . . .
N4 N 0.2900(6) 0.4554(5) 0.6454(4) 0.0279(15) Uani 1 1 d . . . . .
N5 N 0.0406(7) 0.0086(6) 0.6459(5) 0.046(2) Uani 1 1 d . . . . .
N6 N 0.2665(6) 0.0164(5) 0.6673(4) 0.0328(17) Uani 1 1 d . . . . .
O1 O 0.3870(5) 0.4923(4) 0.9389(4) 0.0329(14) Uani 1 1 d . . . . .
O2 O 0.3682(5) 0.3281(4) 0.9268(4) 0.0376(15) Uani 1 1 d . . . . .
O3 O -0.0623(6) -0.0984(5) 1.1602(4) 0.0479(17) Uani 1 1 d . . . . .
O4 O -0.2148(6) -0.0479(5) 1.1542(4) 0.0474(17) Uani 1 1 d . . . . .
O5 O 0.2166(5) 0.3749(4) 0.7576(4) 0.0315(13) Uani 1 1 d . . . . .
O6 O 0.0274(6) 0.2909(5) 0.6628(4) 0.0452(16) Uani 1 1 d . . . . .
O7 O -0.3403(6) 0.3582(5) 0.1653(4) 0.0401(15) Uani 1 1 d . . . . .
O8 O -0.1939(5) 0.3921(5) 0.1099(4) 0.0354(14) Uani 1 1 d . . . . .
O9 O 0.4414(6) 0.1575(5) 0.8204(4) 0.0434(16) Uani 1 1 d . . . . .
O10 O 0.5585(6) 0.0696(6) 0.8001(5) 0.068(3) Uani 1 1 d . . . . .
O11 O 0.5924(5) -0.3087(5) 0.2994(4) 0.0401(16) Uani 1 1 d . . . . .
O12 O 0.4055(6) -0.3793(6) 0.2009(4) 0.060(2) Uani 1 1 d . . . . .
C1 C 0.1834(8) 0.7632(7) 1.0980(6) 0.038(2) Uani 1 1 d . . . . .
H1 H 0.2299 0.8190 1.0868 0.046 Uiso 1 1 calc R U . . .
C2 C 0.0992(8) 0.7769(7) 1.1349(6) 0.041(2) Uani 1 1 d . . . . .
H2 H 0.0919 0.8417 1.1503 0.050 Uiso 1 1 calc R U . . .
C3 C 0.0250(8) 0.6934(7) 1.1492(5) 0.037(2) Uani 1 1 d . . . . .
H3 H -0.0338 0.7001 1.1730 0.045 Uiso 1 1 calc R U . . .
C4 C 0.0424(8) 0.5990(6) 1.1263(5) 0.0290(19) Uani 1 1 d . . . . .
H4 H -0.0059 0.5411 1.1343 0.035 Uiso 1 1 calc R U . . .
C5 C 0.1315(7) 0.5913(5) 1.0918(5) 0.0237(17) Uani 1 1 d . . . . .
C6 C 0.1561(7) 0.4935(6) 1.0679(5) 0.0229(17) Uani 1 1 d . . . . .
C7 C 0.1015(7) 0.4079(6) 1.0884(5) 0.0293(19) Uani 1 1 d . . . . .
H7 H 0.0475 0.4106 1.1177 0.035 Uiso 1 1 calc R U . . .
C8 C 0.1270(8) 0.3187(7) 1.0653(5) 0.033(2) Uani 1 1 d . . . . .
C9 C 0.2105(7) 0.3194(6) 1.0217(5) 0.0301(19) Uani 1 1 d . . . . .
H9 H 0.2303 0.2611 1.0049 0.036 Uiso 1 1 calc R U . . .
C10 C 0.2616(6) 0.4058(6) 1.0044(5) 0.0211(16) Uani 1 1 d . . . . .
C11 C 0.3460(7) 0.4086(6) 0.9533(5) 0.0256(18) Uani 1 1 d . . . . .
C12 C 0.0656(8) 0.2255(6) 1.0856(6) 0.032(2) Uani 1 1 d . . . . .
C13 C -0.0464(8) 0.2087(7) 1.0958(6) 0.039(2) Uani 1 1 d . . . . .
H13 H -0.0839 0.2548 1.0885 0.047 Uiso 1 1 calc R U . . .
C14 C -0.1023(8) 0.1253(7) 1.1163(6) 0.041(2) Uani 1 1 d . . . . .
H14 H -0.1767 0.1158 1.1235 0.050 Uiso 1 1 calc R U . . .
C15 C -0.0479(8) 0.0542(7) 1.1265(6) 0.036(2) Uani 1 1 d . . . . .
C16 C 0.0617(8) 0.0697(7) 1.1158(6) 0.040(2) Uani 1 1 d . . . . .
H16 H 0.0973 0.0219 1.1209 0.048 Uiso 1 1 calc R U . . .
C17 C 0.1198(9) 0.1549(7) 1.0977(7) 0.046(2) Uani 1 1 d . . . . .
H17 H 0.1961 0.1659 1.0934 0.055 Uiso 1 1 calc R U . . .
C18 C -0.1123(8) -0.0385(7) 1.1477(6) 0.034(2) Uani 1 1 d . . . . .
C19 C 0.6521(10) 0.5920(10) 0.7091(7) 0.068(3) Uani 1 1 d . . . . .
H19 H 0.7000 0.5791 0.7526 0.082 Uiso 1 1 calc R U . . .
C20 C 0.7103(11) 0.6599(9) 0.6759(8) 0.066(3) Uani 1 1 d . . . . .
H20 H 0.7946 0.6929 0.6968 0.079 Uiso 1 1 calc R U . . .
C21 C 0.6400(12) 0.6780(10) 0.6106(9) 0.079(4) Uani 1 1 d . . . . .
H21 H 0.6767 0.7262 0.5883 0.095 Uiso 1 1 calc R U . . .
C22 C 0.5131(10) 0.6238(9) 0.5775(8) 0.062(3) Uani 1 1 d . . . . .
H22 H 0.4641 0.6315 0.5310 0.075 Uiso 1 1 calc R U . . .
C23 C 0.4639(9) 0.5574(7) 0.6181(6) 0.041(2) Uani 1 1 d . . . . .
C24 C 0.3286(8) 0.4990(7) 0.5906(5) 0.034(2) Uani 1 1 d . . . . .
C25 C 0.2470(9) 0.4845(7) 0.5132(6) 0.040(2) Uani 1 1 d . . . . .
H25 H 0.2754 0.5131 0.4758 0.047 Uiso 1 1 calc R U . . .
C26 C 0.1227(8) 0.4280(7) 0.4894(5) 0.034(2) Uani 1 1 d . . . . .
C27 C 0.0866(8) 0.3858(6) 0.5471(5) 0.032(2) Uani 1 1 d . . . . .
H27 H 0.0047 0.3467 0.5344 0.038 Uiso 1 1 calc R U . . .
C28 C 0.1718(7) 0.4016(6) 0.6234(5) 0.0263(18) Uani 1 1 d . . . . .
C29 C 0.1353(7) 0.3522(6) 0.6872(5) 0.0242(17) Uani 1 1 d . . . . .
C30 C 0.0322(8) 0.4137(7) 0.4058(5) 0.035(2) Uani 1 1 d . . . . .
C31 C 0.0629(8) 0.4720(7) 0.3573(6) 0.038(2) Uani 1 1 d . . . . .
H31 H 0.1424 0.5208 0.3757 0.045 Uiso 1 1 calc R U . . .
C32 C -0.0215(8) 0.4599(7) 0.2812(5) 0.037(2) Uani 1 1 d . . . . .
H32 H 0.0025 0.5008 0.2497 0.044 Uiso 1 1 calc R U . . .
C33 C -0.1401(8) 0.3886(7) 0.2513(5) 0.033(2) Uani 1 1 d . . . . .
C34 C -0.1731(9) 0.3292(8) 0.3003(6) 0.051(3) Uani 1 1 d . . . . .
H34 H -0.2534 0.2827 0.2829 0.061 Uiso 1 1 calc R U . . .
C35 C -0.0894(9) 0.3382(8) 0.3734(6) 0.054(3) Uani 1 1 d . . . . .
H35 H -0.1124 0.2940 0.4027 0.065 Uiso 1 1 calc R U . . .
C36 C -0.2327(8) 0.3788(6) 0.1697(5) 0.0295(19) Uani 1 1 d . . . . .
C37 C -0.0691(9) 0.0042(8) 0.6405(7) 0.052(3) Uani 1 1 d . . . . .
H37 H -0.0772 0.0511 0.6863 0.063 Uiso 1 1 calc R U . . .
C38 C -0.1735(9) -0.0666(8) 0.5703(7) 0.055(3) Uani 1 1 d . . . . .
H38 H -0.2498 -0.0689 0.5698 0.067 Uiso 1 1 calc R U . . .
C39 C -0.1604(8) -0.1332(8) 0.5015(7) 0.046(3) Uani 1 1 d . . . . .
H39 H -0.2278 -0.1810 0.4528 0.055 Uiso 1 1 calc R U . . .
C40 C -0.0441(8) -0.1277(7) 0.5062(6) 0.039(2) Uani 1 1 d . . . . .
H40 H -0.0327 -0.1711 0.4601 0.047 Uiso 1 1 calc R U . . .
C41 C 0.0541(7) -0.0570(6) 0.5801(5) 0.0284(18) Uani 1 1 d . . . . .
C42 C 0.1795(8) -0.0507(6) 0.5896(5) 0.0302(19) Uani 1 1 d . . . . .
C43 C 0.2088(8) -0.1111(7) 0.5258(5) 0.033(2) Uani 1 1 d . . . . .
H43 H 0.1479 -0.1588 0.4734 0.040 Uiso 1 1 calc R U . . .
C44 C 0.3287(7) -0.1007(6) 0.5398(6) 0.033(2) Uani 1 1 d . . . . .
C45 C 0.4116(8) -0.0388(7) 0.6197(6) 0.041(2) Uani 1 1 d . . . . .
H45 H 0.4912 -0.0343 0.6328 0.049 Uiso 1 1 calc R U . . .
C46 C 0.3773(7) 0.0195(7) 0.6840(6) 0.036(2) Uani 1 1 d . . . . .
C47 C 0.4669(8) 0.0868(7) 0.7753(6) 0.041(2) Uani 1 1 d . . . . .
C48 C 0.3640(8) -0.1606(6) 0.4700(5) 0.033(2) Uani 1 1 d . . . . .
C49 C 0.2968(11) -0.2012(11) 0.3868(7) 0.090(5) Uani 1 1 d . U . . .
H49 H 0.2207 -0.1981 0.3710 0.108 Uiso 1 1 calc R U . . .
C50 C 0.3341(10) -0.2492(11) 0.3202(7) 0.086(5) Uani 1 1 d . . . . .
H50 H 0.2881 -0.2700 0.2620 0.103 Uiso 1 1 calc R U . . .
C51 C 0.4403(8) -0.2641(7) 0.3441(5) 0.034(2) Uani 1 1 d . . . . .
C52 C 0.5056(9) -0.2258(9) 0.4277(6) 0.060(3) Uani 1 1 d . . . . .
H52 H 0.5786 -0.2340 0.4444 0.072 Uiso 1 1 calc R U . . .
C53 C 0.4704(10) -0.1741(10) 0.4914(7) 0.074(4) Uani 1 1 d . . . . .
H53 H 0.5199 -0.1483 0.5494 0.089 Uiso 1 1 calc R U . . .
C54 C 0.4787(8) -0.3217(7) 0.2755(6) 0.039(2) Uani 1 1 d . . . . .
O13 O 0.6125(8) 0.1197(7) 0.9808(5) 0.077(2) Uani 1 1 d . . . . .
O14 O 0.6111(9) 0.9267(8) 0.9989(6) 0.097(3) Uani 1 1 d . . . . .
O15 O 0.6481(15) 0.9153(12) 0.7322(8) 0.175(7) Uani 1 1 d . . . . .
O16 O 0.4403(11) 0.2205(10) 0.1674(10) 0.151(5) Uani 1 1 d . . . . .

loop_
_atom_site_aniso_label
_atom_site_aniso_U_11
_atom_site_aniso_U_22
_atom_site_aniso_U_33
_atom_site_aniso_U_23
_atom_site_aniso_U_13
_atom_site_aniso_U_12
Pb1 0.02750(17) 0.02949(16) 0.02392(17) 0.00890(13) 0.01126(13) 0.01274(13)
Pb2 0.03073(18) 0.03843(18) 0.01711(16) 0.00932(13) 0.01054(13) 0.01695(14)
Pb3 0.03909(19) 0.02816(17) 0.02498(18) 0.00891(13) 0.01611(14) 0.01475(14)
N1 0.034(4) 0.031(3) 0.025(4) 0.008(3) 0.013(3) 0.020(3)
N2 0.029(3) 0.024(3) 0.013(3) 0.004(3) 0.007(3) 0.012(3)
N3 0.038(5) 0.088(6) 0.031(5) 0.026(5) 0.010(4) 0.014(4)
N4 0.028(4) 0.036(4) 0.026(4) 0.012(3) 0.015(3) 0.016(3)
N5 0.034(4) 0.057(5) 0.045(5) 0.008(4) 0.017(4) 0.024(4)
N6 0.031(4) 0.044(4) 0.021(4) 0.008(3) 0.008(3) 0.016(3)
O1 0.037(3) 0.041(3) 0.031(3) 0.018(3) 0.019(3) 0.021(3)
O2 0.042(3) 0.034(3) 0.042(4) 0.007(3) 0.026(3) 0.022(3)
O3 0.070(5) 0.044(3) 0.062(5) 0.033(3) 0.043(4) 0.037(3)
O4 0.046(4) 0.061(4) 0.060(5) 0.040(4) 0.031(3) 0.028(3)
O5 0.038(3) 0.044(3) 0.025(3) 0.020(3) 0.017(3) 0.021(3)
O6 0.040(4) 0.051(4) 0.034(4) 0.012(3) 0.020(3) 0.001(3)
O7 0.041(4) 0.055(4) 0.031(3) 0.021(3) 0.012(3) 0.023(3)
O8 0.039(3) 0.051(4) 0.023(3) 0.017(3) 0.013(3) 0.023(3)
O9 0.053(4) 0.046(3) 0.026(3) 0.001(3) 0.015(3) 0.022(3)
O10 0.049(4) 0.091(5) 0.042(4) -0.009(4) -0.005(3) 0.045(4)
O11 0.028(3) 0.053(4) 0.037(4) 0.005(3) 0.016(3) 0.021(3)
O12 0.045(4) 0.078(5) 0.031(4) -0.015(4) 0.000(3) 0.032(4)
C1 0.050(6) 0.030(4) 0.036(5) 0.009(4) 0.019(4) 0.018(4)
C2 0.046(6) 0.045(5) 0.045(6) 0.015(5) 0.022(5) 0.031(4)
C3 0.043(5) 0.053(5) 0.028(5) 0.011(4) 0.020(4) 0.032(5)
C4 0.044(5) 0.040(5) 0.019(4) 0.021(4) 0.019(4) 0.022(4)
C5 0.030(4) 0.021(4) 0.015(4) 0.001(3) 0.009(3) 0.008(3)
C6 0.026(4) 0.033(4) 0.015(4) 0.011(3) 0.008(3) 0.016(3)
C7 0.038(5) 0.033(4) 0.024(4) 0.011(4) 0.018(4) 0.017(4)
C8 0.031(5) 0.048(5) 0.022(4) 0.014(4) 0.008(4) 0.019(4)
C9 0.030(4) 0.031(4) 0.025(4) 0.005(4) 0.008(4) 0.014(4)
C10 0.018(4) 0.026(4) 0.018(4) 0.007(3) 0.007(3) 0.007(3)
C11 0.029(4) 0.031(4) 0.009(4) 0.001(3) 0.001(3) 0.013(3)
C12 0.038(5) 0.031(4) 0.034(5) 0.012(4) 0.019(4) 0.014(4)
C13 0.044(5) 0.037(5) 0.056(6) 0.027(5) 0.027(5) 0.025(4)
C14 0.040(5) 0.043(5) 0.057(6) 0.030(5) 0.028(5) 0.020(4)
C15 0.048(6) 0.037(5) 0.029(5) 0.017(4) 0.016(4) 0.019(4)
C16 0.045(6) 0.041(5) 0.050(6) 0.026(5) 0.021(5) 0.028(4)
C17 0.044(6) 0.040(5) 0.066(7) 0.024(5) 0.036(5) 0.017(4)
C18 0.037(5) 0.040(5) 0.030(5) 0.018(4) 0.015(4) 0.016(4)
C19 0.041(6) 0.105(9) 0.043(7) 0.029(7) 0.014(5) 0.009(6)
C20 0.049(7) 0.074(8) 0.055(8) 0.017(6) 0.021(6) 0.003(6)
C21 0.071(9) 0.082(9) 0.078(10) 0.035(8) 0.042(8) 0.005(7)
C22 0.044(6) 0.080(8) 0.058(7) 0.041(6) 0.014(5) 0.007(6)
C23 0.048(6) 0.049(5) 0.033(5) 0.020(4) 0.026(5) 0.013(4)
C24 0.034(5) 0.043(5) 0.026(5) 0.017(4) 0.010(4) 0.014(4)
C25 0.051(6) 0.048(5) 0.039(5) 0.030(5) 0.027(5) 0.023(5)
C26 0.038(5) 0.043(5) 0.021(4) 0.009(4) 0.009(4) 0.018(4)
C27 0.041(5) 0.036(4) 0.018(4) 0.010(4) 0.005(4) 0.019(4)
C28 0.035(5) 0.032(4) 0.017(4) 0.011(3) 0.012(3) 0.015(4)
C29 0.036(5) 0.037(4) 0.012(4) 0.013(3) 0.017(4) 0.021(4)
C30 0.039(5) 0.056(6) 0.023(4) 0.023(4) 0.015(4) 0.027(4)
C31 0.034(5) 0.049(5) 0.032(5) 0.019(4) 0.013(4) 0.015(4)
C32 0.043(5) 0.053(5) 0.027(5) 0.026(4) 0.015(4) 0.023(4)
C33 0.039(5) 0.044(5) 0.023(4) 0.015(4) 0.017(4) 0.017(4)
C34 0.044(6) 0.064(6) 0.034(6) 0.032(5) -0.003(4) 0.007(5)
C35 0.053(6) 0.064(6) 0.033(6) 0.027(5) 0.004(5) 0.008(5)
C36 0.047(6) 0.024(4) 0.019(4) 0.007(3) 0.011(4) 0.018(4)
C37 0.042(6) 0.068(7) 0.039(6) 0.006(5) 0.013(5) 0.026(5)
C38 0.042(6) 0.068(7) 0.059(7) 0.019(6) 0.022(5) 0.025(5)
C39 0.031(5) 0.054(6) 0.043(6) 0.009(5) 0.009(4) 0.014(4)
C40 0.043(5) 0.046(5) 0.033(5) 0.009(4) 0.020(4) 0.022(4)
C41 0.031(4) 0.032(4) 0.024(4) 0.010(4) 0.010(4) 0.015(4)
C42 0.034(5) 0.038(4) 0.022(4) 0.012(4) 0.014(4) 0.015(4)
C43 0.033(5) 0.041(5) 0.025(5) 0.009(4) 0.011(4) 0.015(4)
C44 0.031(5) 0.035(4) 0.032(5) 0.007(4) 0.012(4) 0.016(4)
C45 0.038(5) 0.053(5) 0.031(5) 0.004(4) 0.016(4) 0.025(4)
C46 0.025(4) 0.041(5) 0.033(5) -0.003(4) 0.010(4) 0.014(4)
C47 0.037(5) 0.048(5) 0.024(5) 0.003(4) 0.005(4) 0.013(4)
C48 0.035(5) 0.036(4) 0.026(5) 0.006(4) 0.012(4) 0.015(4)
C49 0.059(7) 0.142(11) 0.040(6) -0.024(7) 0.002(5) 0.065(7)
C50 0.053(7) 0.149(12) 0.037(6) -0.014(7) 0.005(5) 0.068(8)
C51 0.036(5) 0.043(5) 0.018(4) 0.004(4) 0.009(4) 0.018(4)
C52 0.037(6) 0.105(9) 0.035(6) 0.007(6) 0.010(5) 0.045(6)
C53 0.044(6) 0.118(10) 0.030(6) -0.011(6) 0.003(5) 0.036(7)
C54 0.034(5) 0.047(5) 0.034(5) 0.005(4) 0.012(4) 0.020(4)
O13 0.075(6) 0.097(6) 0.061(5) 0.038(5) 0.023(4) 0.030(5)
O14 0.090(7) 0.119(7) 0.076(7) 0.040(6) 0.026(5) 0.032(6)
O15 0.275(17) 0.223(14) 0.091(9) 0.045(10) 0.054(10) 0.202(14)
O16 0.111(9) 0.138(10) 0.180(13) 0.021(10) 0.078(9) 0.032(8)

loop_
_atom_type_symbol
_atom_type_description
_atom_type_scat_dispersion_real
_atom_type_scat_dispersion_imag
_atom_type_scat_source
C C 0.0033 0.0016 'International Tables Vol C Tables 4.2.6.8 and 6.1.1.4'
H H 0.0000 0.0000 'International Tables Vol C Tables 4.2.6.8 and 6.1.1.4'
N N 0.0061 0.0033 'International Tables Vol C Tables 4.2.6.8 and 6.1.1.4'
O O 0.0106 0.0060 'International Tables Vol C Tables 4.2.6.8 and 6.1.1.4'
Pb Pb -3.3944 10.1111 'International Tables Vol C Tables 4.2.6.8 and 6.1.1.4'

loop_
_geom_angle_atom_site_label_1
_geom_angle_atom_site_label_2
_geom_angle_atom_site_label_3
_geom_angle
_geom_angle_site_symmetry_1
_geom_angle_site_symmetry_3
O8 Pb1 N2 83.0(2) 2_566 .
O8 Pb1 O1 86.17(19) 2_566 .
N2 Pb1 O1 64.86(19) . .
O8 Pb1 N1 75.9(2) 2_566 .
N2 Pb1 N1 64.8(2) . .
O1 Pb1 N1 128.0(2) . .
O5 Pb2 O11 79.36(19) . 2_656
O5 Pb2 N4 67.1(2) . .
O11 Pb2 N4 78.2(2) 2_656 .
O5 Pb2 O1 72.10(18) . .
O11 Pb2 O1 117.0(2) 2_656 .
N4 Pb2 O1 132.59(19) . .
O5 Pb2 N3 128.0(2) . .
O11 Pb2 N3 81.5(3) 2_656 .
N4 Pb2 N3 61.9(2) . .
O1 Pb2 N3 156.7(2) . .
O4 Pb3 O9 77.1(2) 2_557 .
O4 Pb3 N6 82.2(2) 2_557 .
O9 Pb3 N6 66.1(2) . .
O4 Pb3 O2 90.4(2) 2_557 .
O9 Pb3 O2 75.57(17) . .
N6 Pb3 O2 141.70(19) . .
O4 Pb3 N5 82.9(3) 2_557 .
O9 Pb3 N5 125.5(2) . .
N6 Pb3 N5 61.2(2) . .
O2 Pb3 N5 155.09(19) . .
C1 N1 C5 118.2(7) . .
C1 N1 Pb1 121.7(6) . .
C5 N1 Pb1 120.1(5) . .
C6 N2 C10 118.5(7) . .
C6 N2 Pb1 121.8(5) . .
C10 N2 Pb1 118.9(5) . .
C23 N3 C19 117.1(10) . .
C23 N3 Pb2 117.5(6) . .
C19 N3 Pb2 121.6(7) . .
C28 N4 C24 118.3(7) . .
C28 N4 Pb2 116.5(5) . .
C24 N4 Pb2 125.0(5) . .
C37 N5 C41 118.9(8) . .
C37 N5 Pb3 122.2(6) . .
C41 N5 Pb3 118.2(5) . .
C46 N6 C42 119.5(7) . .
C46 N6 Pb3 115.0(5) . .
C42 N6 Pb3 124.3(5) . .
C11 O1 Pb1 120.9(5) . .
C11 O1 Pb2 119.3(5) . .
Pb1 O1 Pb2 116.6(2) . .
C11 O2 Pb3 126.5(5) . .
C18 O4 Pb3 102.6(5) . 2_557
C29 O5 Pb2 122.9(5) . .
C36 O8 Pb1 108.1(5) . 2_566
C47 O9 Pb3 121.9(5) . .
C54 O11 Pb2 100.4(5) . 2_656
N1 C1 C2 123.1(9) . .
N1 C1 H1 118.4 . .
C2 C1 H1 118.4 . .
C1 C2 C3 119.7(8) . .
C1 C2 H2 120.2 . .
C3 C2 H2 120.2 . .
C2 C3 C4 117.2(8) . .
C2 C3 H3 121.4 . .
C4 C3 H3 121.4 . .
C5 C4 C3 120.3(8) . .
C5 C4 H4 119.9 . .
C3 C4 H4 119.9 . .
N1 C5 C4 121.5(7) . .
N1 C5 C6 115.8(7) . .
C4 C5 C6 122.7(7) . .
N2 C6 C7 121.2(7) . .
N2 C6 C5 116.6(7) . .
C7 C6 C5 122.1(7) . .
C8 C7 C6 120.4(8) . .
C8 C7 H7 119.8 . .
C6 C7 H7 119.8 . .
C7 C8 C9 117.3(8) . .
C7 C8 C12 120.2(8) . .
C9 C8 C12 122.4(7) . .
C10 C9 C8 119.4(7) . .
C10 C9 H9 120.3 . .
C8 C9 H9 120.3 . .
N2 C10 C9 123.1(7) . .
N2 C10 C11 115.2(7) . .
C9 C10 C11 121.7(7) . .
O2 C11 O1 124.9(8) . .
O2 C11 C10 118.2(8) . .
O1 C11 C10 116.9(6) . .
C13 C12 C17 117.9(8) . .
C13 C12 C8 120.3(8) . .
C17 C12 C8 121.7(8) . .
C14 C13 C12 121.0(8) . .
C14 C13 H13 119.5 . .
C12 C13 H13 119.5 . .
C13 C14 C15 120.4(9) . .
C13 C14 H14 119.8 . .
C15 C14 H14 119.8 . .
C16 C15 C14 119.0(9) . .
C16 C15 C18 121.6(8) . .
C14 C15 C18 119.4(8) . .
C15 C16 C17 121.0(8) . .
C15 C16 H16 119.5 . .
C17 C16 H16 119.5 . .
C16 C17 C12 120.8(9) . .
C16 C17 H17 119.6 . .
C12 C17 H17 119.6 . .
O3 C18 O4 123.4(9) . .
O3 C18 C15 119.4(8) . .
O4 C18 C15 117.1(8) . .
N3 C19 C20 124.8(12) . .
N3 C19 H19 117.6 . .
C20 C19 H19 117.6 . .
C19 C20 C21 117.8(11) . .
C19 C20 H20 121.1 . .
C21 C20 H20 121.1 . .
C20 C21 C22 120.1(12) . .
C20 C21 H21 120.0 . .
C22 C21 H21 120.0 . .
C23 C22 C21 116.6(11) . .
C23 C22 H22 121.7 . .
C21 C22 H22 121.7 . .
N3 C23 C22 123.4(10) . .
N3 C23 C24 115.3(8) . .
C22 C23 C24 121.3(9) . .
N4 C24 C25 120.5(8) . .
N4 C24 C23 116.1(7) . .
C25 C24 C23 123.3(8) . .
C24 C25 C26 121.6(9) . .
C24 C25 H25 119.2 . .
C26 C25 H25 119.2 . .
C27 C26 C25 116.3(8) . .
C27 C26 C30 121.6(8) . .
C25 C26 C30 122.1(9) . .
C28 C27 C26 119.9(8) . .
C28 C27 H27 120.1 . .
C26 C27 H27 120.1 . .
N4 C28 C27 123.3(8) . .
N4 C28 C29 115.4(7) . .
C27 C28 C29 121.2(7) . .
O6 C29 O5 125.8(8) . .
O6 C29 C28 116.4(7) . .
O5 C29 C28 117.7(7) . .
C31 C30 C35 116.9(8) . .
C31 C30 C26 121.8(8) . .
C35 C30 C26 121.3(9) . .
C30 C31 C32 121.5(8) . .
C30 C31 H31 119.2 . .
C32 C31 H31 119.2 . .
C33 C32 C31 121.3(9) . .
C33 C32 H32 119.3 . .
C31 C32 H32 119.3 . .
C32 C33 C34 117.8(8) . .
C32 C33 C36 120.9(8) . .
C34 C33 C36 121.2(8) . .
C35 C34 C33 121.0(9) . .
C35 C34 H34 119.5 . .
C33 C34 H34 119.5 . .
C34 C35 C30 121.3(10) . .
C34 C35 H35 119.4 . .
C30 C35 H35 119.4 . .
O7 C36 O8 124.5(8) . .
O7 C36 C33 119.1(8) . .
O8 C36 C33 116.4(8) . .
N5 C37 C38 123.7(9) . .
N5 C37 H37 118.2 . .
C38 C37 H37 118.2 . .
C39 C38 C37 117.9(9) . .
C39 C38 H38 121.1 . .
C37 C38 H38 121.1 . .
C38 C39 C40 118.8(9) . .
C38 C39 H39 120.6 . .
C40 C39 H39 120.6 . .
C41 C40 C39 119.2(8) . .
C41 C40 H40 120.4 . .
C39 C40 H40 120.4 . .
N5 C41 C40 121.6(8) . .
N5 C41 C42 117.2(7) . .
C40 C41 C42 121.2(7) . .
N6 C42 C43 120.4(8) . .
N6 C42 C41 115.6(7) . .
C43 C42 C41 124.0(7) . .
C42 C43 C44 120.5(8) . .
C42 C43 H43 119.7 . .
C44 C43 H43 119.7 . .
C45 C44 C43 117.6(8) . .
C45 C44 C48 120.7(8) . .
C43 C44 C48 121.6(7) . .
C44 C45 C46 119.9(8) . .
C44 C45 H45 120.1 . .
C46 C45 H45 120.1 . .
N6 C46 C45 121.6(8) . .
N6 C46 C47 117.0(7) . .
C45 C46 C47 121.4(8) . .
O10 C47 O9 124.9(8) . .
O10 C47 C46 118.3(8) . .
O9 C47 C46 116.8(8) . .
C49 C48 C53 116.7(9) . .
C49 C48 C44 123.2(8) . .
C53 C48 C44 120.1(8) . .
C48 C49 C50 123.6(10) . .
C48 C49 H49 118.2 . .
C50 C49 H49 118.2 . .
C51 C50 C49 117.9(10) . .
C51 C50 H50 121.0 . .
C49 C50 H50 121.0 . .
C52 C51 C50 117.9(8) . .
C52 C51 C54 122.4(8) . .
C50 C51 C54 119.7(8) . .
C51 C52 C53 123.0(9) . .
C51 C52 H52 118.5 . .
C53 C52 H52 118.5 . .
C48 C53 C52 120.6(10) . .
C48 C53 H53 119.7 . .
C52 C53 H53 119.7 . .
O12 C54 O11 122.3(8) . .
O12 C54 C51 121.7(8) . .
O11 C54 C51 116.0(7) . .

loop_
_geom_bond_atom_site_label_1
_geom_bond_atom_site_label_2
_geom_bond_distance
_geom_bond_site_symmetry_2
Pb1 O8 2.426(6) 2_566
Pb1 N2 2.477(6) .
Pb1 O1 2.487(5) .
Pb1 N1 2.535(6) .
Pb2 O5 2.366(6) .
Pb2 O11 2.422(6) 2_656
Pb2 N4 2.505(7) .
Pb2 O1 2.639(6) .
Pb2 N3 2.713(9) .
Pb3 O4 2.336(7) 2_557
Pb3 O9 2.419(6) .
Pb3 N6 2.542(6) .
Pb3 O2 2.674(6) .
Pb3 N5 2.724(7) .
N1 C1 1.341(10) .
N1 C5 1.354(10) .
N2 C6 1.345(9) .
N2 C10 1.351(9) .
N3 C23 1.335(12) .
N3 C19 1.337(13) .
N4 C28 1.326(10) .
N4 C24 1.361(11) .
N5 C37 1.313(11) .
N5 C41 1.336(10) .
N6 C46 1.311(10) .
N6 C42 1.354(10) .
O1 C11 1.268(10) .
O2 C11 1.255(9) .
O3 C18 1.233(10) .
O4 C18 1.266(10) .
O4 Pb3 2.336(7) 2_557
O5 C29 1.252(9) .
O6 C29 1.242(9) .
O7 C36 1.248(10) .
O8 C36 1.265(10) .
O8 Pb1 2.426(6) 2_566
O9 C47 1.265(10) .
O10 C47 1.228(10) .
O11 C54 1.300(10) .
O11 Pb2 2.422(5) 2_656
O12 C54 1.242(10) .
C1 C2 1.373(12) .
C1 H1 0.9300 .
C2 C3 1.391(14) .
C2 H2 0.9300 .
C3 C4 1.396(11) .
C3 H3 0.9300 .
C4 C5 1.385(11) .
C4 H4 0.9300 .
C5 C6 1.489(10) .
C6 C7 1.387(11) .
C7 C8 1.382(11) .
C7 H7 0.9300 .
C8 C9 1.411(12) .
C8 C12 1.498(12) .
C9 C10 1.354(12) .
C9 H9 0.9300 .
C10 C11 1.512(11) .
C12 C13 1.391(12) .
C12 C17 1.402(12) .
C13 C14 1.368(13) .
C13 H13 0.9300 .
C14 C15 1.403(12) .
C14 H14 0.9300 .
C15 C16 1.367(12) .
C15 C18 1.512(13) .
C16 C17 1.372(13) .
C16 H16 0.9300 .
C17 H17 0.9300 .
C19 C20 1.363(16) .
C19 H19 0.9300 .
C20 C21 1.375(18) .
C20 H20 0.9300 .
C21 C22 1.404(16) .
C21 H21 0.9300 .
C22 C23 1.403(14) .
C22 H22 0.9300 .
C23 C24 1.507(12) .
C24 C25 1.375(12) .
C25 C26 1.393(12) .
C25 H25 0.9300 .
C26 C27 1.385(12) .
C26 C30 1.504(12) .
C27 C28 1.374(11) .
C27 H27 0.9300 .
C28 C29 1.537(11) .
C30 C31 1.367(12) .
C30 C35 1.421(13) .
C31 C32 1.386(12) .
C31 H31 0.9300 .
C32 C33 1.377(12) .
C32 H32 0.9300 .
C33 C34 1.393(13) .
C33 C36 1.516(12) .
C34 C35 1.361(13) .
C34 H34 0.9300 .
C35 H35 0.9300 .
C37 C38 1.388(13) .
C37 H37 0.9300 .
C38 C39 1.376(13) .
C38 H38 0.9300 .
C39 C40 1.394(12) .
C39 H39 0.9300 .
C40 C41 1.382(12) .
C40 H40 0.9300 .
C41 C42 1.487(12) .
C42 C43 1.389(11) .
C43 C44 1.394(11) .
C43 H43 0.9300 .
C44 C45 1.348(12) .
C44 C48 1.506(11) .
C45 C46 1.422(11) .
C45 H45 0.9300 .
C46 C47 1.513(11) .
C48 C49 1.319(13) .
C48 C53 1.361(13) .
C49 C50 1.413(14) .
C49 H49 0.9300 .
C50 C51 1.373(13) .
C50 H50 0.9300 .
C51 C52 1.320(12) .
C51 C54 1.503(11) .
C52 C53 1.380(13) .
C52 H52 0.9300 .
C53 H53 0.9300 .

loop_
_geom_torsion_atom_site_label_1
_geom_torsion_atom_site_label_2
_geom_torsion_atom_site_label_3
_geom_torsion_atom_site_label_4
_geom_torsion
_geom_torsion_site_symmetry_1
_geom_torsion_site_symmetry_2
_geom_torsion_site_symmetry_3
_geom_torsion_site_symmetry_4
C5 N1 C1 C2 1.8(13) . . . .
Pb1 N1 C1 C2 -176.0(7) . . . .
N1 C1 C2 C3 -2.6(14) . . . .
C1 C2 C3 C4 1.3(13) . . . .
C2 C3 C4 C5 0.7(12) . . . .
C1 N1 C5 C4 0.3(11) . . . .
Pb1 N1 C5 C4 178.1(6) . . . .
C1 N1 C5 C6 -179.9(7) . . . .
Pb1 N1 C5 C6 -2.0(9) . . . .
C3 C4 C5 N1 -1.5(12) . . . .
C3 C4 C5 C6 178.7(7) . . . .
C10 N2 C6 C7 2.8(11) . . . .
Pb1 N2 C6 C7 -166.9(6) . . . .
C10 N2 C6 C5 -179.4(6) . . . .
Pb1 N2 C6 C5 11.0(9) . . . .
N1 C5 C6 N2 -5.6(10) . . . .
C4 C5 C6 N2 174.3(7) . . . .
N1 C5 C6 C7 172.2(7) . . . .
C4 C5 C6 C7 -7.9(12) . . . .
N2 C6 C7 C8 -2.1(12) . . . .
C5 C6 C7 C8 -179.8(7) . . . .
C6 C7 C8 C9 0.6(12) . . . .
C6 C7 C8 C12 -178.5(7) . . . .
C7 C8 C9 C10 0.0(12) . . . .
C12 C8 C9 C10 179.2(7) . . . .
C6 N2 C10 C9 -2.2(11) . . . .
Pb1 N2 C10 C9 167.8(6) . . . .
C6 N2 C10 C11 175.1(6) . . . .
Pb1 N2 C10 C11 -14.9(8) . . . .
C8 C9 C10 N2 0.8(12) . . . .
C8 C9 C10 C11 -176.4(7) . . . .
Pb3 O2 C11 O1 -88.1(9) . . . .
Pb3 O2 C11 C10 90.3(8) . . . .
Pb1 O1 C11 O2 -168.2(6) . . . .
Pb2 O1 C11 O2 32.8(10) . . . .
Pb1 O1 C11 C10 13.4(9) . . . .
Pb2 O1 C11 C10 -145.6(5) . . . .
N2 C10 C11 O2 -177.4(7) . . . .
C9 C10 C11 O2 -0.1(11) . . . .
N2 C10 C11 O1 1.1(10) . . . .
C9 C10 C11 O1 178.5(7) . . . .
C7 C8 C12 C13 24.8(12) . . . .
C9 C8 C12 C13 -154.3(8) . . . .
C7 C8 C12 C17 -153.1(9) . . . .
C9 C8 C12 C17 27.8(13) . . . .
C17 C12 C13 C14 -0.5(14) . . . .
C8 C12 C13 C14 -178.5(9) . . . .
C12 C13 C14 C15 -0.8(15) . . . .
C13 C14 C15 C16 0.2(14) . . . .
C13 C14 C15 C18 -179.0(9) . . . .
C14 C15 C16 C17 1.7(14) . . . .
C18 C15 C16 C17 -179.1(9) . . . .
C15 C16 C17 C12 -3.0(15) . . . .
C13 C12 C17 C16 2.4(14) . . . .
C8 C12 C17 C16 -179.7(9) . . . .
Pb3 O4 C18 O3 13.9(10) 2_557 . . .
Pb3 O4 C18 C15 -163.9(6) 2_557 . . .
C16 C15 C18 O3 3.9(13) . . . .
C14 C15 C18 O3 -176.9(8) . . . .
C16 C15 C18 O4 -178.3(8) . . . .
C14 C15 C18 O4 0.9(12) . . . .
C23 N3 C19 C20 3.4(17) . . . .
Pb2 N3 C19 C20 -154.0(10) . . . .
N3 C19 C20 C21 -1.0(19) . . . .
C19 C20 C21 C22 -2.8(19) . . . .
C20 C21 C22 C23 3.9(18) . . . .
C19 N3 C23 C22 -2.1(15) . . . .
Pb2 N3 C23 C22 156.3(8) . . . .
C19 N3 C23 C24 179.0(9) . . . .
Pb2 N3 C23 C24 -22.6(10) . . . .
C21 C22 C23 N3 -1.5(17) . . . .
C21 C22 C23 C24 177.3(9) . . . .
C28 N4 C24 C25 -2.0(11) . . . .
Pb2 N4 C24 C25 -177.6(6) . . . .
C28 N4 C24 C23 -178.9(7) . . . .
Pb2 N4 C24 C23 5.6(10) . . . .
N3 C23 C24 N4 12.3(11) . . . .
C22 C23 C24 N4 -166.6(9) . . . .
N3 C23 C24 C25 -164.4(9) . . . .
C22 C23 C24 C25 16.7(14) . . . .
N4 C24 C25 C26 2.0(13) . . . .
C23 C24 C25 C26 178.6(8) . . . .
C24 C25 C26 C27 -1.2(12) . . . .
C24 C25 C26 C30 178.6(8) . . . .
C25 C26 C27 C28 0.6(11) . . . .
C30 C26 C27 C28 -179.2(7) . . . .
C24 N4 C28 C27 1.4(11) . . . .
Pb2 N4 C28 C27 177.3(6) . . . .
C24 N4 C28 C29 178.4(6) . . . .
Pb2 N4 C28 C29 -5.7(8) . . . .
C26 C27 C28 N4 -0.7(12) . . . .
C26 C27 C28 C29 -177.6(7) . . . .
Pb2 O5 C29 O6 173.4(6) . . . .
Pb2 O5 C29 C28 -4.7(9) . . . .
N4 C28 C29 O6 -171.4(7) . . . .
C27 C28 C29 O6 5.7(10) . . . .
N4 C28 C29 O5 6.9(10) . . . .
C27 C28 C29 O5 -176.0(7) . . . .
C27 C26 C30 C31 166.5(8) . . . .
C25 C26 C30 C31 -13.3(13) . . . .
C27 C26 C30 C35 -13.9(13) . . . .
C25 C26 C30 C35 166.3(9) . . . .
C35 C30 C31 C32 1.7(13) . . . .
C26 C30 C31 C32 -178.7(8) . . . .
C30 C31 C32 C33 0.0(13) . . . .
C31 C32 C33 C34 0.4(13) . . . .
C31 C32 C33 C36 177.8(8) . . . .
C32 C33 C34 C35 -2.8(15) . . . .
C36 C33 C34 C35 179.9(9) . . . .
C33 C34 C35 C30 4.6(17) . . . .
C31 C30 C35 C34 -4.0(15) . . . .
C26 C30 C35 C34 176.4(9) . . . .
Pb1 O8 C36 O7 -8.9(9) 2_566 . . .
Pb1 O8 C36 C33 170.8(5) 2_566 . . .
C32 C33 C36 O7 -145.4(8) . . . .
C34 C33 C36 O7 31.9(12) . . . .
C32 C33 C36 O8 34.8(11) . . . .
C34 C33 C36 O8 -147.8(9) . . . .
C41 N5 C37 C38 1.1(17) . . . .
Pb3 N5 C37 C38 171.5(9) . . . .
N5 C37 C38 C39 -2.3(18) . . . .
C37 C38 C39 C40 1.1(16) . . . .
C38 C39 C40 C41 1.0(15) . . . .
C37 N5 C41 C40 1.2(14) . . . .
Pb3 N5 C41 C40 -169.6(7) . . . .
C37 N5 C41 C42 -178.9(9) . . . .
Pb3 N5 C41 C42 10.3(10) . . . .
C39 C40 C41 N5 -2.2(14) . . . .
C39 C40 C41 C42 177.8(9) . . . .
C46 N6 C42 C43 -4.1(13) . . . .
Pb3 N6 C42 C43 162.9(6) . . . .
C46 N6 C42 C41 173.7(8) . . . .
Pb3 N6 C42 C41 -19.3(10) . . . .
N5 C41 C42 N6 4.5(12) . . . .
C40 C41 C42 N6 -175.6(8) . . . .
N5 C41 C42 C43 -177.8(9) . . . .
C40 C41 C42 C43 2.1(14) . . . .
N6 C42 C43 C44 -2.2(13) . . . .
C41 C42 C43 C44 -179.9(9) . . . .
C42 C43 C44 C45 6.7(14) . . . .
C42 C43 C44 C48 -176.5(8) . . . .
C43 C44 C45 C46 -5.0(14) . . . .
C48 C44 C45 C46 178.2(9) . . . .
C42 N6 C46 C45 5.9(14) . . . .
Pb3 N6 C46 C45 -162.3(7) . . . .
C42 N6 C46 C47 -173.2(8) . . . .
Pb3 N6 C46 C47 18.6(11) . . . .
C44 C45 C46 N6 -1.2(15) . . . .
C44 C45 C46 C47 177.8(9) . . . .
Pb3 O9 C47 O10 -169.8(9) . . . .
Pb3 O9 C47 C46 10.7(11) . . . .
N6 C46 C47 O10 160.3(10) . . . .
C45 C46 C47 O10 -18.8(15) . . . .
N6 C46 C47 O9 -20.1(13) . . . .
C45 C46 C47 O9 160.8(9) . . . .
C45 C44 C48 C49 -163.2(12) . . . .
C43 C44 C48 C49 20.0(16) . . . .
C45 C44 C48 C53 16.0(15) . . . .
C43 C44 C48 C53 -160.7(11) . . . .
C53 C48 C49 C50 -5(2) . . . .
C44 C48 C49 C50 174.1(13) . . . .
C48 C49 C50 C51 7(2) . . . .
C49 C50 C51 C52 -5(2) . . . .
C49 C50 C51 C54 175.6(12) . . . .
C50 C51 C52 C53 1.5(19) . . . .
C54 C51 C52 C53 -179.0(12) . . . .
C49 C48 C53 C52 2(2) . . . .
C44 C48 C53 C52 -177.8(11) . . . .
C51 C52 C53 C48 0(2) . . . .
Pb2 O11 C54 O12 -31.0(11) 2_656 . . .
Pb2 O11 C54 C51 148.2(7) 2_656 . . .
C52 C51 C54 O12 161.9(11) . . . .
C50 C51 C54 O12 -18.6(16) . . . .
C52 C51 C54 O11 -17.3(15) . . . .
C50 C51 C54 O11 162.2(11) . . . .
